data_4330379
loop_
_publ_author_name
'Michael Knorr'
'Fabrice Guyon'
'Abderrahim Khatyr'
'Carsten Strohmann'
'Magali Allain'
'Shawkat M. Aly'
'Antony Lapprand'
'Daniel Fortin'
'Pierre D. Harvey'

_publ_section_title
;
 Construction of (CuX)2n Cluster-Containing (X = Br, I; n = 1, 2)
 Coordination Polymers Assembled by Dithioethers ArS(CH2)mSAr (Ar = Ph,
 p-Tol; m = 3, 5): Effect of the Spacer Length, Aryl Group, and
 Metal-to-Ligand Ratio on the Dimensionality, Cluster Nuclearity, and the
 Luminescence Properties of the Metal-Organic Frameworks
;
_journal_name_full 'Inorganic Chemistry'
_journal_page_first 9917
_journal_page_last 9934
_journal_paper_doi 10.1021/ic301385u
_journal_volume 51
_journal_year 2012
_chemical_formula_sum 'C15 H16 Cu I S2'
_chemical_formula_weight 450.84
_chemical_name_systematic
;
 ?
;
_space_group_IT_number 61
_symmetry_cell_setting orthorhombic
_symmetry_space_group_name_Hall '-P 2ac 2ab'
_symmetry_space_group_name_H-M 'P b c a'
_atom_sites_solution_hydrogens geom
_atom_sites_solution_primary direct
_atom_sites_solution_secondary difmap
_audit_creation_date 2012-03-14T22:28:09-00:00
_audit_creation_method 'WinGX routine CIF_UPDATE'
_cell_angle_alpha 90
_cell_angle_beta 90
_cell_angle_gamma 90
_cell_formula_units_Z 8
_cell_length_a 13.261(3)
_cell_length_b 14.189(3)
_cell_length_c 17.697(4)
_cell_measurement_temperature 193(2)
_cell_volume 3329.9(13)
_computing_cell_refinement 'Cell in IPDS (Stoe & Cie, 1997)'
_computing_data_collection 'Expose in IPDS (Stoe & Cie, 1997)'
_computing_data_reduction 'Integrate in IPDS (Stoe & Cie, 1999)'
_computing_molecular_graphics 'Ortep-3 V1.073 (Farrugia, 2001)'
_computing_publication_material 'SHELXL97 (Sheldrick, 1997)'
_computing_structure_refinement 'SHELXL97 (Sheldrick, 1997)'
_computing_structure_solution 'SHELXS90 (Sheldrick, 1990)'
_diffrn_ambient_temperature 193(2)
_diffrn_measured_fraction_theta_full 1
_diffrn_measured_fraction_theta_max 1
_diffrn_measurement_device_type Stoe_IPDS
_diffrn_measurement_method Image_plate_phiscans
_diffrn_radiation_monochromator graphite
_diffrn_radiation_type MoK\a
_diffrn_radiation_wavelength 0.71073
_diffrn_reflns_av_R_equivalents 0.092
_diffrn_reflns_av_unetI/netI 0.0641
_diffrn_reflns_limit_h_max 15
_diffrn_reflns_limit_h_min -16
_diffrn_reflns_limit_k_max 17
_diffrn_reflns_limit_k_min -16
_diffrn_reflns_limit_l_max 21
_diffrn_reflns_limit_l_min -21
_diffrn_reflns_number 23893
_diffrn_reflns_theta_full 26
_diffrn_reflns_theta_max 26
_diffrn_reflns_theta_min 2.3
_diffrn_standards_decay_% none
_diffrn_standards_interval_count 0
_diffrn_standards_interval_time 0
_diffrn_standards_number 0
_exptl_absorpt_coefficient_mu 3.401
_exptl_absorpt_correction_T_max 0.7029
_exptl_absorpt_correction_T_min 0.2441
_exptl_absorpt_correction_type numerical
_exptl_absorpt_process_details 'FACEIT in IPDS (Stoe & Cie, 1999)'
_exptl_crystal_density_diffrn 1.799
_exptl_crystal_F_000 1760
_exptl_crystal_size_max 0.3
_exptl_crystal_size_mid 0.2
_exptl_crystal_size_min 0.2
_refine_diff_density_max 1.211
_refine_diff_density_min -1.227
_refine_diff_density_rms 0.19
_refine_ls_extinction_method none
_refine_ls_goodness_of_fit_ref 1.056
_refine_ls_hydrogen_treatment constr
_refine_ls_matrix_type full
_refine_ls_number_parameters 172
_refine_ls_number_reflns 3271
_refine_ls_number_restraints 0
_refine_ls_restrained_S_all 1.056
_refine_ls_R_factor_all 0.0924
_refine_ls_R_factor_gt 0.0596
_refine_ls_shift/su_max 0
_refine_ls_shift/su_mean 0
_refine_ls_structure_factor_coef Fsqd
_refine_ls_weighting_details 'calc w=1/[\s^2^(Fo^2^)+(0.0702P)^2^+0.0000P] where P=(Fo^2^+2Fc^2^)/3'
_refine_ls_weighting_scheme calc
_refine_ls_wR_factor_gt 0.1317
_refine_ls_wR_factor_ref 0.1409
_reflns_number_gt 1976
_reflns_number_total 3271
_reflns_threshold_expression >2sigma(I)
_cod_data_source_file ic301385u_si_002_2.cif
_cod_data_source_block ch130108
_cod_original_cell_volume 3329.9(12)
_cod_database_code 4330379

loop_
_publ_contact_author_name
_publ_contact_author_address
_publ_contact_author_email
_publ_contact_author_fax
_publ_contact_author_phone
'ALLAIN, Magali'
;
MOLTECH ANJOU UMR CNRS 6200
2, bd Lavoisier
49045 Angers cedex
France
;
magali.allain@univ-angers.fr 33(0)241735405 33(0)241735368
'Carsten Strohmann'
;
Anorganische Chemie, Technische Universit\"at Dortmund, Otto-Hahn-Strasse 6,
 44227 Dortmund, Germany
;
mail@carsten-strohmann.de '+49 231 755 3797' '+49 231 755 3807'

loop_
_symmetry_equiv_pos_as_xyz
'x, y, z'
'-x+1/2, -y, z+1/2'
'x+1/2, -y+1/2, -z'
'-x, y+1/2, -z+1/2'
'-x, -y, -z'
'x-1/2, y, -z-1/2'
'-x-1/2, y-1/2, z'
'x, -y-1/2, z-1/2'

loop_
_atom_site_label
_atom_site_type_symbol
_atom_site_fract_x
_atom_site_fract_y
_atom_site_fract_z
_atom_site_U_iso_or_equiv
_atom_site_adp_type
_atom_site_occupancy
_atom_site_symmetry_multiplicity
_atom_site_calc_flag
_atom_site_refinement_flags
C1 C -0.0096(6) 0.3124(6) 0.1709(5) 0.0386(19) Uani 1 1 d .
C2 C -0.0026(6) 0.2358(7) 0.2208(5) 0.047(2) Uani 1 1 d .
H2 H 0.0553 0.2283 0.2519 0.057 Uiso 1 1 calc R
C3 C -0.0798(8) 0.1717(7) 0.2242(5) 0.053(2) Uani 1 1 d .
H3 H -0.0735 0.1186 0.2565 0.063 Uiso 1 1 calc R
C4 C -0.1680(7) 0.1826(7) 0.1814(5) 0.050(2) Uani 1 1 d .
H4 H -0.2206 0.1372 0.1837 0.061 Uiso 1 1 calc R
C5 C -0.1763(7) 0.2621(8) 0.1351(6) 0.055(3) Uani 1 1 d .
H5 H -0.2373 0.273 0.1083 0.066 Uiso 1 1 calc R
C6 C -0.0967(7) 0.3257(7) 0.1277(5) 0.049(2) Uani 1 1 d .
H6 H -0.1017 0.3774 0.0938 0.058 Uiso 1 1 calc R
C7 C 0.2007(6) 0.3143(6) 0.1562(5) 0.0403(19) Uani 1 1 d .
H7A H 0.2629 0.3521 0.1505 0.048 Uiso 1 1 calc R
H7B H 0.2057 0.2796 0.2046 0.048 Uiso 1 1 calc R
C8 C 0.1955(6) 0.2434(6) 0.0921(5) 0.0361(18) Uani 1 1 d .
H8A H 0.2016 0.2768 0.0432 0.043 Uiso 1 1 calc R
H8B H 0.1294 0.2111 0.0931 0.043 Uiso 1 1 calc R
C9 C 0.2802(6) 0.1704(6) 0.0989(5) 0.043(2) Uani 1 1 d .
H9A H 0.2787 0.1436 0.1505 0.051 Uiso 1 1 calc R
H9B H 0.3456 0.2029 0.0925 0.051 Uiso 1 1 calc R
C10 C 0.1680(6) 0.0071(6) 0.0621(5) 0.0384(19) Uani 1 1 d .
C11 C 0.1349(7) -0.0618(7) 0.0088(6) 0.051(2) Uani 1 1 d .
H11 H 0.1662 -0.0663 -0.0394 0.061 Uiso 1 1 calc R
C12 C 0.0575(8) -0.1214(7) 0.0277(8) 0.071(4) Uani 1 1 d .
H12 H 0.0364 -0.1679 -0.0076 0.086 Uiso 1 1 calc R
C13 C 0.0090(8) -0.1156(8) 0.0972(9) 0.077(4) Uani 1 1 d .
H13 H -0.0442 -0.1577 0.1097 0.093 Uiso 1 1 calc R
C14 C 0.0394(9) -0.0482(8) 0.1470(8) 0.075(4) Uani 1 1 d .
H14 H 0.0052 -0.0429 0.194 0.09 Uiso 1 1 calc R
C15 C 0.1208(8) 0.0150(7) 0.1312(6) 0.055(3) Uani 1 1 d .
H15 H 0.1415 0.0608 0.1672 0.067 Uiso 1 1 calc R
Cu Cu 0.08002(8) 0.48397(7) 0.05114(6) 0.0401(3) Uani 1 1 d .
I I -0.06535(4) 0.60785(4) 0.07817(3) 0.04117(19) Uani 1 1 d .
S1 S 0.09289(15) 0.39442(15) 0.16117(12) 0.0393(5) Uani 1 1 d .
S2 S 0.27353(16) 0.07577(15) 0.03241(12) 0.0394(5) Uani 1 1 d .

loop_
_atom_site_aniso_label
_atom_site_aniso_U_11
_atom_site_aniso_U_22
_atom_site_aniso_U_33
_atom_site_aniso_U_23
_atom_site_aniso_U_13
_atom_site_aniso_U_12
C1 0.038(5) 0.044(5) 0.034(5) -0.006(4) -0.001(3) 0.006(4)
C2 0.034(5) 0.055(6) 0.052(6) 0.009(5) 0.005(4) 0.000(4)
C3 0.067(7) 0.048(5) 0.043(5) 0.007(4) 0.015(5) 0.010(5)
C4 0.051(5) 0.053(6) 0.047(5) 0.003(4) 0.009(4) -0.010(5)
C5 0.047(5) 0.070(7) 0.048(6) 0.008(5) -0.003(4) -0.010(5)
C6 0.048(5) 0.047(5) 0.051(5) 0.003(4) -0.009(4) -0.003(4)
C7 0.034(4) 0.037(5) 0.050(5) 0.006(4) -0.004(4) 0.003(4)
C8 0.033(4) 0.031(4) 0.045(5) -0.001(3) 0.004(3) 0.007(3)
C9 0.025(4) 0.037(5) 0.065(6) -0.015(4) 0.000(4) 0.000(4)
C10 0.032(4) 0.034(4) 0.050(5) -0.004(4) 0.004(4) -0.002(3)
C11 0.044(5) 0.045(5) 0.064(6) 0.002(5) -0.006(4) -0.003(4)
C12 0.046(6) 0.039(6) 0.129(11) -0.006(6) -0.026(7) 0.008(5)
C13 0.049(6) 0.038(6) 0.146(13) 0.017(7) 0.027(7) 0.005(5)
C14 0.069(7) 0.053(7) 0.103(9) 0.030(7) 0.052(7) 0.021(6)
C15 0.068(6) 0.036(5) 0.062(6) 0.007(4) 0.019(5) 0.005(5)
Cu 0.0367(5) 0.0342(5) 0.0496(6) -0.0014(4) -0.0047(5) 0.0005(5)
I 0.0373(3) 0.0366(3) 0.0496(3) -0.0079(2) -0.0052(2) 0.0050(3)
S1 0.0372(11) 0.0348(11) 0.0460(12) -0.0043(9) -0.0042(8) 0.0040(10)
S2 0.0369(11) 0.0358(11) 0.0454(12) -0.0012(9) 0.0051(9) 0.0017(9)

loop_
_atom_type_symbol
_atom_type_description
_atom_type_scat_dispersion_real
_atom_type_scat_dispersion_imag
_atom_type_scat_source
C C 0.0033 0.0016 'International Tables Vol C Tables 4.2.6.8 and 6.1.1.4'
H H 0 0 'International Tables Vol C Tables 4.2.6.8 and 6.1.1.4'
Cu Cu 0.3201 1.2651 'International Tables Vol C Tables 4.2.6.8 and 6.1.1.4'
I I -0.4742 1.8119 'International Tables Vol C Tables 4.2.6.8 and 6.1.1.4'
S S 0.1246 0.1234 'International Tables Vol C Tables 4.2.6.8 and 6.1.1.4'

loop_
_geom_angle_atom_site_label_1
_geom_angle_atom_site_label_2
_geom_angle_atom_site_label_3
_geom_angle
_geom_angle_site_symmetry_1
_geom_angle_site_symmetry_3
C6 C1 C2 120.2(8) . .
C6 C1 S1 119.0(7) . .
C2 C1 S1 120.8(6) . .
C3 C2 C1 119.5(8) . .
C2 C3 C4 121.7(9) . .
C5 C4 C3 118.1(9) . .
C4 C5 C6 121.2(9) . .
C1 C6 C5 119.1(9) . .
C8 C7 S1 114.4(6) . .
C7 C8 C9 110.9(7) . .
C8 C9 S2 114.9(6) . .
C15 C10 C11 120.1(9) . .
C15 C10 S2 125.0(7) . .
C11 C10 S2 114.9(7) . .
C12 C11 C10 119.4(10) . .
C11 C12 C13 121.7(11) . .
C14 C13 C12 118.5(10) . .
C13 C14 C15 122.6(11) . .
C10 C15 C14 117.7(10) . .
S1 Cu S2 110.95(8) . 7_665
S1 Cu I 117.41(7) . 5_565
S2 Cu I 102.18(7) 7_665 5_565
S1 Cu I 105.29(7) . .
S2 Cu I 104.92(7) 7_665 .
I Cu I 115.45(4) 5_565 .
S1 Cu Cu 132.66(8) . 5_565
S2 Cu Cu 116.03(8) 7_665 5_565
I Cu Cu 57.93(4) 5_565 5_565
I Cu Cu 57.52(4) . 5_565
Cu I Cu 64.55(4) 5_565 .
C1 S1 C7 101.1(4) . .
C1 S1 Cu 112.2(3) . .
C7 S1 Cu 110.8(3) . .
C10 S2 C9 104.8(4) . .
C10 S2 Cu 107.6(3) . 7_655
C9 S2 Cu 106.4(3) . 7_655

loop_
_geom_bond_atom_site_label_1
_geom_bond_atom_site_label_2
_geom_bond_distance
_geom_bond_site_symmetry_2
C1 C6 1.398(12) .
C1 C2 1.404(12) .
C1 S1 1.797(9) .
C2 C3 1.371(13) .
C3 C4 1.403(14) .
C4 C5 1.398(14) .
C5 C6 1.396(13) .
C7 C8 1.518(11) .
C7 S1 1.828(8) .
C8 C9 1.532(11) .
C9 S2 1.787(8) .
C10 C15 1.379(13) .
C10 C11 1.428(13) .
C10 S2 1.784(8) .
C11 C12 1.371(15) .
C12 C13 1.392(18) .
C13 C14 1.360(19) .
C14 C15 1.431(16) .
Cu S1 2.331(3) .
Cu S2 2.362(2) 7_665
Cu I 2.6404(13) 5_565
Cu I 2.6523(12) .
Cu Cu 2.826(2) 5_565
I Cu 2.6404(13) 5_565
S2 Cu 2.362(2) 7_655
